data_4024392
loop_
_publ_author_name
'Bichismita Sahu'
'Guddeangadi N. Gururaja'
'Shaikh M. Mobin'
'Irishi N. N. Namboothiri'

_publ_contact_author_email irishi@iitb.ac.in
_publ_contact_author_fax 91-22-25767152
_publ_contact_author_name
;

  'Irishi N. N. Namboothiri'

   Department of Chemistry

   Indian Institute of Technology Bombay

   Powai

   Mumbai400076 

   India

;
_publ_contact_author_phone 91-22-25767196
_publ_section_title
;
Facile Synthesis of \b-Tribromomethyl and Dibromomethylenated Nitroalkanes
via Conjugate Addition of Bromoform to Nitroalkenes
;
_journal_name_full 'Journal of Organic Chemistry'
_journal_page_first 2601
_journal_page_last 2604
_journal_paper_doi 10.1021/jo802274q
_journal_volume 74
_journal_year 2009
_chemical_formula_sum 'C10 H9 Br2 N O3'
_chemical_formula_weight 351.00
_chemical_name_systematic
;

 ?

;
_space_group_IT_number 14
_symmetry_cell_setting monoclinic
_symmetry_space_group_name_Hall '-P 2yab'
_symmetry_space_group_name_H-M 'P 1 21/a 1'
_atom_sites_solution_hydrogens geom
_atom_sites_solution_primary direct
_atom_sites_solution_secondary difmap
_audit_creation_method SHELXL-97
_cell_angle_alpha 90.00
_cell_angle_beta 102.165(8)
_cell_angle_gamma 90.00
_cell_formula_units_Z 4
_cell_length_a 7.3612(5)
_cell_length_b 11.0472(12)
_cell_length_c 15.5080(18)
_cell_measurement_reflns_used 25
_cell_measurement_temperature 293(2)
_cell_measurement_theta_max 14.1000
_cell_measurement_theta_min 10.3700
_cell_volume 1232.8(2)
_computing_cell_refinement 'Argus (Nonius, MACH3 software)'
_computing_data_collection 'Argus (Nonius, MACH3 software)'
_computing_data_reduction 'Maxus (Nonius software)'
_computing_molecular_graphics Ortep
_computing_publication_material Shelx97
_computing_structure_refinement 'SHELXL-97 (Sheldrick, 1997)'
_computing_structure_solution 'SHELXS-97 (Sheldrick, 1990)'
_diffrn_ambient_temperature 293(2)
_diffrn_measured_fraction_theta_full 1.000
_diffrn_measured_fraction_theta_max 1.000
_diffrn_measurement_device_type 'Nonius MACH3'
_diffrn_measurement_method \w/q-scan
_diffrn_radiation_monochromator graphite
_diffrn_radiation_source 'fine-focus sealed tube'
_diffrn_radiation_type MoK\a
_diffrn_radiation_wavelength 0.71073
_diffrn_reflns_av_R_equivalents 0.0184
_diffrn_reflns_av_sigmaI/netI 0.0365
_diffrn_reflns_limit_h_max 8
_diffrn_reflns_limit_h_min -8
_diffrn_reflns_limit_k_max 13
_diffrn_reflns_limit_k_min 0
_diffrn_reflns_limit_l_max 18
_diffrn_reflns_limit_l_min 0
_diffrn_reflns_number 2258
_diffrn_reflns_theta_full 25.00
_diffrn_reflns_theta_max 25.00
_diffrn_reflns_theta_min 1.34
_diffrn_standards_decay_% <3%
_diffrn_standards_interval_time 3600
_diffrn_standards_number 3
_exptl_absorpt_coefficient_mu 6.566
_exptl_absorpt_correction_T_max 0.2434
_exptl_absorpt_correction_T_min 0.1787
_exptl_absorpt_correction_type psi-scan
_exptl_crystal_colour colourless
_exptl_crystal_density_diffrn 1.891
_exptl_crystal_density_method 'not measured'
_exptl_crystal_description block
_exptl_crystal_F_000 680
_exptl_crystal_size_max 0.40
_exptl_crystal_size_mid 0.35
_exptl_crystal_size_min 0.30
_refine_diff_density_max 0.615
_refine_diff_density_min -1.027
_refine_diff_density_rms 0.144
_refine_ls_extinction_method none
_refine_ls_goodness_of_fit_ref 1.081
_refine_ls_hydrogen_treatment constr
_refine_ls_matrix_type full
_refine_ls_number_parameters 145
_refine_ls_number_reflns 2176
_refine_ls_number_restraints 0
_refine_ls_restrained_S_all 1.081
_refine_ls_R_factor_all 0.0763
_refine_ls_R_factor_gt 0.0447
_refine_ls_shift/su_max 0.000
_refine_ls_shift/su_mean 0.000
_refine_ls_structure_factor_coef Fsqd
_refine_ls_weighting_details 'calc w=1/[\s^2^(Fo^2^)+(0.0815P)^2^+0.3245P] where P=(Fo^2^+2Fc^2^)/3'
_refine_ls_weighting_scheme calc
_refine_ls_wR_factor_gt 0.1158
_refine_ls_wR_factor_ref 0.1290
_reflns_number_gt 1653
_reflns_number_total 2176
_reflns_threshold_expression >2sigma(I)
_cod_data_source_file jo802274q_si_004.cif
_cod_data_source_block inn30a
_cod_depositor_comments
;
The following automatic conversions were performed:
'_symmetry_cell_setting' value 'Monoclinic' changed to 'monoclinic'
according to '/home/saulius/struct/CIF-dictionaries/cif_core.dic'
dictionary named 'cif_core.dic' version 2.4.1 from
2010-06-29.

'_exptl_absorpt_correction_type' value 'Psi-scan' changed to
'psi-scan' according to
'/home/saulius/struct/CIF-dictionaries/cif_core.dic' dictionary named
'cif_core.dic' version 2.4.1 from
2010-06-29.

'_refine_ls_hydrogen_treatment' value 'CONSTR' changed to
'constr' according to '/home/saulius/struct/CIF-dictionaries/cif_core.dic'
dictionary named 'cif_core.dic' version 2.4.1 from 2010-06-29.

Automatic conversion script
Id: cif_fix_enum 1527 2010-12-29 10:47:43Z saulius 
;
_cod_original_sg_symbol_H-M 'P 21/a'
_cod_database_code 4024392

loop_
_symmetry_equiv_pos_as_xyz
'x, y, z'
'-x+1/2, y+1/2, -z'
'-x, -y, -z'
'x-1/2, -y-1/2, z'

loop_
_atom_site_label
_atom_site_type_symbol
_atom_site_fract_x
_atom_site_fract_y
_atom_site_fract_z
_atom_site_U_iso_or_equiv
_atom_site_adp_type
_atom_site_occupancy
_atom_site_symmetry_multiplicity
_atom_site_calc_flag
_atom_site_refinement_flags
_atom_site_disorder_assembly
_atom_site_disorder_group
Br1 Br 0.22185(8) 0.30418(5) 0.13479(4) 0.0497(2) Uani 1 1 d . . .
Br2 Br 0.24489(10) 0.11745(6) -0.01471(4) 0.0572(2) Uani 1 1 d . . .
N1 N 0.4560(7) -0.1303(4) 0.1820(3) 0.0479(12) Uani 1 1 d . . .
O1 O 0.2203(8) 0.1166(4) 0.5211(3) 0.0715(14) Uani 1 1 d . . .
O2 O 0.5936(6) -0.0671(5) 0.1904(3) 0.0698(13) Uani 1 1 d . . .
O3 O 0.4580(8) -0.2350(4) 0.2063(4) 0.0795(15) Uani 1 1 d . . .
C1 C 0.3630(13) 0.1761(8) 0.5816(5) 0.085(2) Uani 1 1 d . . .
H1A H 0.3310 0.1791 0.6384 0.128 Uiso 1 1 calc R . .
H1B H 0.3773 0.2570 0.5613 0.128 Uiso 1 1 calc R . .
H1C H 0.4775 0.1327 0.5860 0.128 Uiso 1 1 calc R . .
C2 C 0.2418(9) 0.1029(5) 0.4362(4) 0.0483(14) Uani 1 1 d . . .
C3 C 0.3886(10) 0.1499(6) 0.4035(4) 0.0562(16) Uani 1 1 d . . .
H3 H 0.4838 0.1918 0.4405 0.067 Uiso 1 1 calc R . .
C4 C 0.3922(8) 0.1337(5) 0.3153(4) 0.0483(14) Uani 1 1 d . . .
H4 H 0.4902 0.1659 0.2934 0.058 Uiso 1 1 calc R . .
C5 C 0.2538(7) 0.0711(5) 0.2591(3) 0.0375(12) Uani 1 1 d . . .
C6 C 0.1080(8) 0.0233(5) 0.2934(4) 0.0487(14) Uani 1 1 d . . .
H6 H 0.0141 -0.0204 0.2569 0.058 Uiso 1 1 calc R . .
C7 C 0.1022(9) 0.0404(5) 0.3808(4) 0.0533(15) Uani 1 1 d . . .
H7 H 0.0033 0.0094 0.4026 0.064 Uiso 1 1 calc R . .
C8 C 0.2560(7) 0.0504(5) 0.1645(3) 0.0366(11) Uani 1 1 d . . .
C9 C 0.2727(8) -0.0783(5) 0.1378(4) 0.0485(14) Uani 1 1 d . . .
H9A H 0.2596 -0.0828 0.0743 0.058 Uiso 1 1 calc R . .
H9B H 0.1735 -0.1256 0.1536 0.058 Uiso 1 1 calc R . .
C10 C 0.2442(7) 0.1398(5) 0.1060(4) 0.0406(13) Uani 1 1 d . . .

loop_
_atom_site_aniso_label
_atom_site_aniso_U_11
_atom_site_aniso_U_22
_atom_site_aniso_U_33
_atom_site_aniso_U_23
_atom_site_aniso_U_13
_atom_site_aniso_U_12
Br1 0.0516(4) 0.0379(3) 0.0619(4) 0.0042(3) 0.0171(3) 0.0056(3)
Br2 0.0700(5) 0.0654(5) 0.0357(3) 0.0020(3) 0.0100(3) -0.0003(3)
N1 0.063(3) 0.040(3) 0.042(3) -0.001(2) 0.014(2) 0.010(2)
O1 0.089(4) 0.090(4) 0.041(2) -0.004(2) 0.026(2) -0.020(3)
O2 0.052(3) 0.071(3) 0.090(4) 0.006(3) 0.022(2) -0.001(3)
O3 0.100(4) 0.041(3) 0.089(4) 0.010(2) 0.001(3) 0.013(3)
C1 0.101(6) 0.113(7) 0.045(4) -0.013(4) 0.024(4) -0.017(5)
C2 0.061(4) 0.050(3) 0.039(3) 0.007(3) 0.021(3) -0.002(3)
C3 0.064(4) 0.060(4) 0.044(3) -0.005(3) 0.010(3) -0.015(3)
C4 0.047(3) 0.059(4) 0.042(3) 0.000(3) 0.017(3) -0.013(3)
C5 0.044(3) 0.032(3) 0.039(3) 0.002(2) 0.012(2) 0.000(2)
C6 0.054(3) 0.045(3) 0.048(3) 0.002(3) 0.013(3) -0.013(3)
C7 0.064(4) 0.051(3) 0.053(4) 0.002(3) 0.031(3) -0.011(3)
C8 0.039(3) 0.032(3) 0.038(3) -0.001(2) 0.007(2) -0.002(2)
C9 0.057(4) 0.037(3) 0.049(3) -0.007(3) 0.005(3) -0.003(3)
C10 0.035(3) 0.046(3) 0.040(3) -0.005(2) 0.007(2) 0.000(2)

loop_
_atom_type_symbol
_atom_type_description
_atom_type_scat_dispersion_real
_atom_type_scat_dispersion_imag
_atom_type_scat_source
C C 0.0033 0.0016 'International Tables Vol C Tables 4.2.6.8 and 6.1.1.4'
H H 0.0000 0.0000 'International Tables Vol C Tables 4.2.6.8 and 6.1.1.4'
N N 0.0061 0.0033 'International Tables Vol C Tables 4.2.6.8 and 6.1.1.4'
O O 0.0106 0.0060 'International Tables Vol C Tables 4.2.6.8 and 6.1.1.4'
Br Br -0.2901 2.4595 'International Tables Vol C Tables 4.2.6.8 and 6.1.1.4'

loop_
_geom_angle_atom_site_label_1
_geom_angle_atom_site_label_2
_geom_angle_atom_site_label_3
_geom_angle
_geom_angle_site_symmetry_1
_geom_angle_site_symmetry_3
_geom_angle_publ_flag
O3 N1 O2 124.0(6) . . ?
O3 N1 C9 117.3(5) . . ?
O2 N1 C9 118.7(5) . . ?
C2 O1 C1 118.0(5) . . ?
O1 C2 C7 115.7(5) . . ?
O1 C2 C3 124.6(6) . . ?
C7 C2 C3 119.7(5) . . ?
C4 C3 C2 119.4(6) . . ?
C5 C4 C3 121.5(5) . . ?
C4 C5 C6 118.3(5) . . ?
C4 C5 C8 122.7(5) . . ?
C6 C5 C8 119.0(5) . . ?
C7 C6 C5 120.4(5) . . ?
C2 C7 C6 120.6(5) . . ?
C10 C8 C5 123.0(5) . . ?
C10 C8 C9 121.0(5) . . ?
C5 C8 C9 115.9(5) . . ?
C8 C9 N1 111.0(5) . . ?
C8 C10 Br1 123.3(4) . . ?
C8 C10 Br2 124.4(4) . . ?
Br1 C10 Br2 112.3(3) . . ?

loop_
_geom_bond_atom_site_label_1
_geom_bond_atom_site_label_2
_geom_bond_distance
_geom_bond_site_symmetry_2
_geom_bond_publ_flag
Br1 C10 1.886(6) . ?
Br2 C10 1.889(5) . ?
N1 O3 1.214(7) . ?
N1 O2 1.215(6) . ?
N1 C9 1.494(8) . ?
O1 C2 1.367(7) . ?
O1 C1 1.414(9) . ?
C2 C7 1.378(9) . ?
C2 C3 1.388(8) . ?
C3 C4 1.385(8) . ?
C4 C5 1.379(8) . ?
C5 C6 1.398(7) . ?
C5 C8 1.489(7) . ?
C6 C7 1.379(8) . ?
C8 C10 1.331(7) . ?
C8 C9 1.493(8) . ?
